data_2021201
loop_
_publ_author_name
'Rajam, Ammaiyappan'
'Muthiah, Packianathan Thomas'
'Butcher, Raymond John'
'Jasinski, Jerry P.'
'Wikaira, Jan'

_publ_section_title
;
 Design of two series of 1:1 cocrystals involving
 4-amino-5-chloro-2,6-dimethylpyrimidine and carboxylic acids
;
_journal_coeditor_code SK3691
_journal_issue 9
_journal_name_full 'Acta Crystallographica Section C'
_journal_page_first
;
;
_journal_paper_doi 10.1107/S2053229618009154
_journal_volume 74
_journal_year 2018
_chemical_formula_iupac 'C6 H8 Cl N3, C6 H6 O2 S'
_chemical_formula_moiety 'C6 H8 Cl N3, C6 H6 O2 S'
_chemical_formula_sum 'C12 H14 Cl N3 O2 S'
_chemical_formula_weight 299.77
_chemical_name_systematic
;
4-Amino-5-chloro-2,6-dimethylpyrimidine--5-methylthiophene-2-carboxylic acid
(1/1)
;
_space_group_crystal_system monoclinic
_space_group_IT_number 14
_space_group_name_Hall '-P 2ybc'
_space_group_name_H-M_alt 'P 1 21/c 1'
_symmetry_space_group_name_Hall '-P 2ybc'
_symmetry_space_group_name_H-M 'P 1 21/c 1'
_atom_sites_solution_hydrogens mixed
_atom_sites_solution_primary direct
_atom_sites_solution_secondary difmap
_audit_creation_method SHELXL-2014/7
_cell_angle_alpha 90
_cell_angle_beta 102.390(5)
_cell_angle_gamma 90
_cell_formula_units_Z 4
_cell_length_a 8.273(3)
_cell_length_b 12.746(4)
_cell_length_c 13.320(4)
_cell_measurement_reflns_used 5891
_cell_measurement_temperature 100(2)
_cell_measurement_theta_max 31.4415
_cell_measurement_theta_min 2.2369
_cell_volume 1371.9(8)
_computing_cell_refinement
;
SAINT (Bruker, 2013)
;
_computing_data_collection
;
APEX2 (Bruker, 2014)
;
_computing_data_reduction
;
SAINT (Bruker, 2013)
;
_computing_structure_refinement
;
SHELXL2014 (Sheldrick, 2015b) and
shelXle (H\"ubschle <i>et al.</i>,  2011)
;
_computing_structure_solution
;
SHELXS97 (Sheldrick, 2008)
;
_diffrn_ambient_temperature 100(2)
_diffrn_measured_fraction_theta_full 0.997
_diffrn_measured_fraction_theta_max 0.903
_diffrn_measurement_device_type 'Bruker APEXII CCD'
_diffrn_measurement_method 'omega and phi scans'
_diffrn_radiation_monochromator graphite
_diffrn_radiation_type MoK\a
_diffrn_radiation_wavelength 0.71073
_diffrn_reflns_av_R_equivalents 0.0282
_diffrn_reflns_limit_h_max 12
_diffrn_reflns_limit_h_min -11
_diffrn_reflns_limit_k_max 17
_diffrn_reflns_limit_k_min -17
_diffrn_reflns_limit_l_max 18
_diffrn_reflns_limit_l_min -11
_diffrn_reflns_number 8807
_diffrn_reflns_theta_full 25.500
_diffrn_reflns_theta_max 31.442
_diffrn_reflns_theta_min 2.237
_exptl_absorpt_coefficient_mu 0.432
_exptl_absorpt_correction_T_max 0.7462
_exptl_absorpt_correction_T_min 0.6078
_exptl_absorpt_correction_type multi-scan
_exptl_absorpt_process_details
;
(APEX2; Bruker, 2014)
;
_exptl_crystal_colour colourless
_exptl_crystal_density_diffrn 1.452
_exptl_crystal_description plate
_exptl_crystal_F_000 624
_exptl_crystal_size_max 0.550
_exptl_crystal_size_mid 0.500
_exptl_crystal_size_min 0.300
_refine_diff_density_max 0.546
_refine_diff_density_min -0.286
_refine_ls_extinction_method none
_refine_ls_goodness_of_fit_ref 1.048
_refine_ls_hydrogen_treatment mixed
_refine_ls_matrix_type full
_refine_ls_number_parameters 189
_refine_ls_number_reflns 4109
_refine_ls_number_restraints 0
_refine_ls_restrained_S_all 1.048
_refine_ls_R_factor_all 0.0368
_refine_ls_R_factor_gt 0.0336
_refine_ls_shift/su_max 0.001
_refine_ls_shift/su_mean 0.000
_refine_ls_structure_factor_coef Fsqd
_refine_ls_weighting_details 'w=1/[\s^2^(Fo^2^)+(0.0473P)^2^+0.5783P] where P=(Fo^2^+2Fc^2^)/3'
_refine_ls_weighting_scheme calc
_refine_ls_wR_factor_gt 0.0895
_refine_ls_wR_factor_ref 0.0918
_reflns_number_gt 3735
_reflns_number_total 4109
_reflns_threshold_expression 'I > 2\s(I)'
_cod_data_source_file sk3691sup1.cif
_cod_data_source_block COCRYSTAL-5
_cod_original_cell_volume 1371.8(8)
_cod_database_code 2021201
_shelx_space_group_comment
;
The symmetry employed for this shelxl refinement is uniquely defined
by the following loop, which should always be used as a source of
symmetry information in preference to the above space-group names.
They are only intended as comments.
;

loop_
_space_group_symop_operation_xyz
'x, y, z'
'-x, y+1/2, -z+1/2'
'-x, -y, -z'
'x, -y-1/2, z-1/2'

loop_
_atom_site_type_symbol
_atom_site_label
_atom_site_fract_x
_atom_site_fract_y
_atom_site_fract_z
_atom_site_U_iso_or_equiv
_atom_site_adp_type
_atom_site_calc_flag
_atom_site_occupancy
Cl Cl1 0.38618(3) 0.84503(2) 0.35758(2) 0.01547(8) Uani d 1
N N1A 0.54569(12) 0.74068(7) 0.64354(7) 0.01340(18) Uani d 1
C C2A 0.62308(14) 0.65402(8) 0.62325(8) 0.0128(2) Uani d 1
N N3A 0.63936(12) 0.62204(7) 0.52992(7) 0.01266(18) Uani d 1
N N4A 0.59228(14) 0.65222(8) 0.35501(8) 0.0163(2) Uani d 1
H H41 0.560(2) 0.6922(15) 0.3027(15) 0.032(5) Uiso d 1
H H42 0.647(2) 0.5971(15) 0.3525(14) 0.026(4) Uiso d 1
C C4A 0.57179(13) 0.68167(8) 0.44758(8) 0.01177(19) Uani d 1
C C5A 0.48186(13) 0.77260(8) 0.46351(8) 0.01156(19) Uani d 1
C C6A 0.47182(13) 0.80027(8) 0.56179(8) 0.01207(19) Uani d 1
C C7A 0.69907(16) 0.58473(10) 0.71194(9) 0.0190(2) Uani d 1
H H7A1 0.7278 0.5169 0.6859 0.028 Uiso calc 0.282(19)
H H7A2 0.6198 0.5740 0.7561 0.028 Uiso calc 0.282(19)
H H7A3 0.7992 0.6181 0.7518 0.028 Uiso calc 0.282(19)
H H7A4 0.7034 0.6224 0.7766 0.028 Uiso calc 0.718(19)
H H7A5 0.8115 0.5653 0.7064 0.028 Uiso calc 0.718(19)
H H7A6 0.6320 0.5212 0.7107 0.028 Uiso calc 0.718(19)
C C8A 0.38111(15) 0.89640(9) 0.58452(9) 0.0167(2) Uani d 1
H H8A1 0.3804 0.8984 0.6580 0.025 Uiso calc 0.717(18)
H H8A2 0.2670 0.8944 0.5444 0.025 Uiso calc 0.717(18)
H H8A3 0.4367 0.9591 0.5660 0.025 Uiso calc 0.717(18)
H H8A4 0.3424 0.9362 0.5210 0.025 Uiso calc 0.283(18)
H H8A5 0.4557 0.9403 0.6345 0.025 Uiso calc 0.283(18)
H H8A6 0.2860 0.8755 0.6129 0.025 Uiso calc 0.283(18)
S S1 0.94879(4) 0.25627(2) 0.33202(2) 0.01614(8) Uani d 1
O O1B 0.81492(12) 0.44704(7) 0.53060(7) 0.02158(19) Uani d 1
H H1B 0.752(3) 0.5071(18) 0.5248(16) 0.044(6) Uiso d 1
O O2B 0.76792(12) 0.45470(7) 0.35803(7) 0.02004(18) Uani d 1
C C1B 0.82798(14) 0.41179(9) 0.43965(9) 0.0150(2) Uani d 1
C C2B 0.92271(14) 0.31337(9) 0.44446(9) 0.0145(2) Uani d 1
C C3B 0.99609(16) 0.25478(9) 0.52815(10) 0.0185(2) Uani d 1
H H3BA 0.9950 0.2734 0.5971 0.022 Uiso calc 1
C C4B 1.07400(16) 0.16312(10) 0.50029(10) 0.0200(2) Uani d 1
H H4BA 1.1305 0.1137 0.5488 0.024 Uiso calc 1
C C5B 1.05905(15) 0.15343(9) 0.39617(10) 0.0162(2) Uani d 1
C C6B 1.12401(17) 0.06825(10) 0.33793(11) 0.0232(3) Uani d 1
H H6BA 1.1161 0.0007 0.3716 0.035 Uiso calc 1
H H6BB 1.2400 0.0826 0.3368 0.035 Uiso calc 1
H H6BC 1.0584 0.0658 0.2673 0.035 Uiso calc 1

loop_
_atom_site_aniso_label
_atom_site_aniso_U_11
_atom_site_aniso_U_22
_atom_site_aniso_U_33
_atom_site_aniso_U_12
_atom_site_aniso_U_13
_atom_site_aniso_U_23
Cl1 0.01899(14) 0.01426(13) 0.01211(13) 0.00442(9) 0.00102(10) 0.00099(8)
N1A 0.0154(4) 0.0144(4) 0.0109(4) -0.0005(3) 0.0039(3) -0.0008(3)
C2A 0.0143(5) 0.0139(5) 0.0105(5) -0.0008(4) 0.0032(4) 0.0004(3)
N3A 0.0151(4) 0.0126(4) 0.0104(4) 0.0015(3) 0.0029(3) 0.0003(3)
N4A 0.0248(5) 0.0146(4) 0.0096(4) 0.0071(4) 0.0039(4) 0.0000(3)
C4A 0.0134(5) 0.0116(4) 0.0103(5) -0.0005(4) 0.0026(4) -0.0011(4)
C5A 0.0124(5) 0.0113(4) 0.0105(4) 0.0007(3) 0.0014(4) 0.0003(3)
C6A 0.0120(5) 0.0120(4) 0.0126(5) -0.0014(4) 0.0034(4) -0.0020(4)
C7A 0.0246(6) 0.0203(5) 0.0121(5) 0.0044(4) 0.0040(4) 0.0040(4)
C8A 0.0189(5) 0.0149(5) 0.0173(5) 0.0025(4) 0.0062(4) -0.0032(4)
S1 0.01864(15) 0.01600(14) 0.01424(14) 0.00445(9) 0.00458(11) 0.00057(9)
O1B 0.0302(5) 0.0194(4) 0.0160(4) 0.0103(4) 0.0069(4) -0.0002(3)
O2B 0.0276(5) 0.0161(4) 0.0166(4) 0.0066(3) 0.0050(3) 0.0004(3)
C1B 0.0156(5) 0.0128(4) 0.0175(5) 0.0005(4) 0.0053(4) -0.0010(4)
C2B 0.0149(5) 0.0140(5) 0.0154(5) 0.0015(4) 0.0045(4) -0.0008(4)
C3B 0.0204(6) 0.0197(5) 0.0149(5) 0.0038(4) 0.0027(4) 0.0001(4)
C4B 0.0203(6) 0.0186(5) 0.0197(6) 0.0067(4) 0.0014(4) 0.0033(4)
C5B 0.0136(5) 0.0144(5) 0.0205(5) 0.0028(4) 0.0034(4) 0.0001(4)
C6B 0.0210(6) 0.0191(5) 0.0305(7) 0.0051(5) 0.0078(5) -0.0050(5)

loop_
_atom_type_symbol
_atom_type_description
_atom_type_scat_dispersion_real
_atom_type_scat_dispersion_imag
_atom_type_scat_source
C C 0.0033 0.0016 'International Tables Vol C Tables 4.2.6.8 and 6.1.1.4'
H H 0.0000 0.0000 'International Tables Vol C Tables 4.2.6.8 and 6.1.1.4'
N N 0.0061 0.0033 'International Tables Vol C Tables 4.2.6.8 and 6.1.1.4'
O O 0.0106 0.0060 'International Tables Vol C Tables 4.2.6.8 and 6.1.1.4'
Cl Cl 0.1484 0.1585 'International Tables Vol C Tables 4.2.6.8 and 6.1.1.4'
S S 0.1246 0.1234 'International Tables Vol C Tables 4.2.6.8 and 6.1.1.4'

loop_
_geom_angle_atom_site_label_1
_geom_angle_atom_site_label_2
_geom_angle_atom_site_label_3
_geom_angle
C2A N1A C6A 116.94(10)
N1A C2A N3A 125.97(10)
N1A C2A C7A 117.79(10)
N3A C2A C7A 116.23(10)
C2A N3A C4A 118.30(9)
C4A N4A H41 120.2(13)
C4A N4A H42 116.7(12)
H41 N4A H42 122.8(18)
N4A C4A N3A 118.61(10)
N4A C4A C5A 122.91(10)
N3A C4A C5A 118.48(10)
C6A C5A C4A 119.53(10)
C6A C5A Cl1 121.95(9)
C4A C5A Cl1 118.52(8)
N1A C6A C5A 120.68(10)
N1A C6A C8A 116.90(10)
C5A C6A C8A 122.42(10)
C2A C7A H7A1 109.5
C2A C7A H7A2 109.5
H7A1 C7A H7A2 109.5
C2A C7A H7A3 109.5
H7A1 C7A H7A3 109.5
H7A2 C7A H7A3 109.5
C2A C7A H7A4 109.5
H7A1 C7A H7A4 141.1
H7A2 C7A H7A4 56.3
H7A3 C7A H7A4 56.3
C2A C7A H7A5 109.5
H7A1 C7A H7A5 56.3
H7A2 C7A H7A5 141.1
H7A3 C7A H7A5 56.3
H7A4 C7A H7A5 109.5
C2A C7A H7A6 109.5
H7A1 C7A H7A6 56.3
H7A2 C7A H7A6 56.3
H7A3 C7A H7A6 141.1
H7A4 C7A H7A6 109.5
H7A5 C7A H7A6 109.5
C6A C8A H8A1 109.5
C6A C8A H8A2 109.5
H8A1 C8A H8A2 109.5
C6A C8A H8A3 109.5
H8A1 C8A H8A3 109.5
H8A2 C8A H8A3 109.5
C6A C8A H8A4 109.5
H8A1 C8A H8A4 141.1
H8A2 C8A H8A4 56.3
H8A3 C8A H8A4 56.3
C6A C8A H8A5 109.5
H8A1 C8A H8A5 56.3
H8A2 C8A H8A5 141.1
H8A3 C8A H8A5 56.3
H8A4 C8A H8A5 109.5
C6A C8A H8A6 109.5
H8A1 C8A H8A6 56.3
H8A2 C8A H8A6 56.3
H8A3 C8A H8A6 141.1
H8A4 C8A H8A6 109.5
H8A5 C8A H8A6 109.5
C5B S1 C2B 92.42(6)
C1B O1B H1B 111.3(13)
O2B C1B O1B 124.53(11)
O2B C1B C2B 122.02(11)
O1B C1B C2B 113.46(10)
C3B C2B C1B 129.64(11)
C3B C2B S1 111.17(9)
C1B C2B S1 119.18(9)
C2B C3B C4B 112.46(11)
C2B C3B H3BA 123.8
C4B C3B H3BA 123.8
C5B C4B C3B 112.98(11)
C5B C4B H4BA 123.5
C3B C4B H4BA 123.5
C4B C5B C6B 128.60(11)
C4B C5B S1 110.96(9)
C6B C5B S1 120.44(10)
C5B C6B H6BA 109.5
C5B C6B H6BB 109.5
H6BA C6B H6BB 109.5
C5B C6B H6BC 109.5
H6BA C6B H6BC 109.5
H6BB C6B H6BC 109.5

loop_
_geom_bond_atom_site_label_1
_geom_bond_atom_site_label_2
_geom_bond_distance
Cl1 C5A 1.7293(11)
N1A C2A 1.3331(14)
N1A C6A 1.3603(15)
C2A N3A 1.3421(14)
C2A C7A 1.5007(16)
N3A C4A 1.3528(14)
N4A C4A 1.3340(14)
N4A H41 0.86(2)
N4A H42 0.842(19)
C4A C5A 1.4175(15)
C5A C6A 1.3753(15)
C6A C8A 1.5013(15)
C7A H7A1 0.9800
C7A H7A2 0.9800
C7A H7A3 0.9800
C7A H7A4 0.9800
C7A H7A5 0.9800
C7A H7A6 0.9800
C8A H8A1 0.9800
C8A H8A2 0.9800
C8A H8A3 0.9800
C8A H8A4 0.9800
C8A H8A5 0.9800
C8A H8A6 0.9800
S1 C5B 1.7163(12)
S1 C2B 1.7199(12)
O1B C1B 1.3180(15)
O1B H1B 0.92(2)
O2B C1B 1.2232(15)
C1B C2B 1.4732(16)
C2B C3B 1.3706(16)
C3B C4B 1.4215(17)
C3B H3BA 0.9500
C4B C5B 1.3712(18)
C4B H4BA 0.9500
C5B C6B 1.4994(17)
C6B H6BA 0.9800
C6B H6BB 0.9800
C6B H6BC 0.9800

loop_
_geom_hbond_atom_site_label_D
_geom_hbond_atom_site_label_H
_geom_hbond_atom_site_label_A
_geom_hbond_site_symmetry_A
_geom_hbond_distance_DH
_geom_hbond_distance_HA
_geom_hbond_distance_DA
_geom_hbond_angle_DHA
N4A H41 N1A 4_575 0.86(2) 2.27(2) 3.0790(16) 158.0(18)
N4A H42 O2B . 0.842(19) 2.065(19) 2.9028(15) 173.6(18)
O1B H1B N3A . 0.92(2) 1.74(2) 2.6607(14) 173(2)

loop_
_geom_torsion_atom_site_label_1
_geom_torsion_atom_site_label_2
_geom_torsion_atom_site_label_3
_geom_torsion_atom_site_label_4
_geom_torsion
C6A N1A C2A N3A 2.31(17)
C6A N1A C2A C7A -177.41(10)
N1A C2A N3A C4A -0.18(17)
C7A C2A N3A C4A 179.55(10)
C2A N3A C4A N4A 177.78(10)
C2A N3A C4A C5A -2.41(15)
N4A C4A C5A C6A -177.34(11)
N3A C4A C5A C6A 2.85(16)
N4A C4A C5A Cl1 3.19(15)
N3A C4A C5A Cl1 -176.62(8)
C2A N1A C6A C5A -1.75(16)
C2A N1A C6A C8A 178.53(10)
C4A C5A C6A N1A -0.72(16)
Cl1 C5A C6A N1A 178.72(8)
C4A C5A C6A C8A 178.98(10)
Cl1 C5A C6A C8A -1.57(15)
O2B C1B C2B C3B -179.21(12)
O1B C1B C2B C3B 0.46(18)
O2B C1B C2B S1 -0.45(16)
O1B C1B C2B S1 179.21(9)
C5B S1 C2B C3B -0.20(10)
C5B S1 C2B C1B -179.17(10)
C1B C2B C3B C4B 178.92(12)
S1 C2B C3B C4B 0.09(14)
C2B C3B C4B C5B 0.11(17)
C3B C4B C5B C6B -179.99(12)
C3B C4B C5B S1 -0.25(15)
C2B S1 C5B C4B 0.26(10)
C2B S1 C5B C6B -179.98(10)

_cod_database_fobs_code 2021201
